data_4319330
loop_
_publ_author_name
'Jos\'e S. Casas'
'Eduardo E. Castellano'
'Mar\'ia D. Couce'
'Mar\'ia S. Garc\'ia-Tasende'
'Agust\'in S\'anchez'
'Jos\'e Sordo'
'Carmen Taboada'
'Ezequiel M. V\'azquez-L\'opez'

_publ_contact_author_address
; Departamento de Qu\'imica Inorg\'anica 
  Facultade de Farmacia 
  Universidade de Santiago de Compostela 
  15706 Santiago de Compostela 
  Galicia, Spain 
;
_publ_contact_author_email qiscasas@usc.es
_publ_contact_author_fax '0034 981 594636'
_publ_contact_author_name 'Dr. Jos\'e S. Casas Fern\'andez'
_publ_contact_author_phone '0034 981 594912'
_publ_section_title
;
 Reaction of Thiamine Diphosphate Hydrochloride (H3TDPCl) With
 Methylphenyltin(IV) Dichloride in Water. Molecular and Crystal Structures
 of the Oxygen-Capped Cluster [{SnMe(HTDP)(OH)}3O](OH).21H2O, in Which
 Thiamine Diphosphate Coordinates via Its Terminal Phosphate Group
;
_journal_name_full 'Inorganic Chemistry'
_journal_page_first 946
_journal_page_last 951
_journal_paper_doi 10.1021/ic001088k
_journal_volume 40
_journal_year 2001
_chemical_formula_sum 'C39 H106 N12 O47 P6 S3 Sn3'
_chemical_formula_weight 2133.42
_chemical_name_systematic
; 
 ? 
;
_space_group_IT_number 148
_symmetry_cell_setting trigonal
_symmetry_space_group_name_Hall '-R 3'
_symmetry_space_group_name_H-M 'R -3 :H'
_atom_sites_solution_hydrogens geom
_atom_sites_solution_primary direct
_atom_sites_solution_secondary difmap
_audit_creation_method SHELXL-97
_cell_angle_alpha 90.00
_cell_angle_beta 90.00
_cell_angle_gamma 120.00
_cell_formula_units_Z 6
_cell_length_a 24.485(3)
_cell_length_b 24.485(3)
_cell_length_c 27.103(3)
_cell_measurement_temperature 293(2)
_cell_volume 14072(3)
_computing_cell_refinement 'Bruker SMART'
_computing_data_collection 'Bruker SMART'
_computing_data_reduction 'Bruker SAINT'
_computing_publication_material 'SHELXL-97 (Sheldrick, 1997)'
_computing_structure_refinement 'SHELXL-97 (Sheldrick, 1997)'
_computing_structure_solution 'SHELXS-97 (Sheldrick, 1990)'
_diffrn_ambient_temperature 293(2)
_diffrn_measured_fraction_theta_full 0.925
_diffrn_measured_fraction_theta_max 0.925
_diffrn_radiation_monochromator graphite
_diffrn_radiation_source 'fine-focus sealed tube'
_diffrn_radiation_type MoK\a
_diffrn_radiation_wavelength 0.71073
_diffrn_reflns_av_R_equivalents 0.0533
_diffrn_reflns_av_sigmaI/netI 0.1043
_diffrn_reflns_limit_h_max 17
_diffrn_reflns_limit_h_min -30
_diffrn_reflns_limit_k_max 30
_diffrn_reflns_limit_k_min -10
_diffrn_reflns_limit_l_max 20
_diffrn_reflns_limit_l_min -28
_diffrn_reflns_number 12524
_diffrn_reflns_theta_full 26.36
_diffrn_reflns_theta_max 26.36
_diffrn_reflns_theta_min 1.22
_exptl_absorpt_coefficient_mu 1.052
_exptl_absorpt_correction_type SADABS
_exptl_crystal_colour colourless
_exptl_crystal_density_diffrn 1.511
_exptl_crystal_density_method 'not measured'
_exptl_crystal_description prism
_exptl_crystal_F_000 6528
_exptl_crystal_size_max .188
_exptl_crystal_size_mid .148
_exptl_crystal_size_min .114
_refine_diff_density_max 1.094
_refine_diff_density_min -0.528
_refine_diff_density_rms 0.144
_refine_ls_extinction_coef 0.00007(2)
_refine_ls_extinction_expression Fc^*^=kFc[1+0.001xFc^2^\l^3^/sin(2\q)]^-1/4^
_refine_ls_extinction_method SHELXL
_refine_ls_goodness_of_fit_ref 0.952
_refine_ls_hydrogen_treatment mixed
_refine_ls_matrix_type full
_refine_ls_number_parameters 335
_refine_ls_number_reflns 5901
_refine_ls_number_restraints 36
_refine_ls_restrained_S_all 0.974
_refine_ls_R_factor_all 0.1121
_refine_ls_R_factor_gt 0.0562
_refine_ls_shift/su_max 0.040
_refine_ls_shift/su_mean 0.001
_refine_ls_structure_factor_coef Fsqd
_refine_ls_weighting_details 'calc w=1/[\s^2^(Fo^2^)+(0.0928P)^2^+0.0000P] where P=(Fo^2^+2Fc^2^)/3'
_refine_ls_weighting_scheme calc
_refine_ls_wR_factor_gt 0.1493
_refine_ls_wR_factor_ref 0.1716
_reflns_number_gt 3283
_reflns_number_total 5901
_reflns_threshold_expression >2sigma(I)
_cod_data_source_file ic001088k.cif
_cod_data_source_block snmecoca
_cod_depositor_comments
;
The following automatic conversions were performed:

'_symmetry_cell_setting' value 'Trigonal' changed to 'trigonal'
according to the built-in table from CIF Core dictionary named
'cif_core.dic' version 2.4.1 from 2010-06-29.

Automatic conversion script
Id: cif_fix_values 1646 2011-03-28 12:23:43Z adriana 
;
_cod_original_cell_volume 14071(3)
_cod_original_sg_symbol_H-M 'R -3'
_cod_database_code 4319330

loop_
_symmetry_equiv_pos_as_xyz
'x, y, z'
'-y, x-y, z'
'-x+y, -x, z'
'x+2/3, y+1/3, z+1/3'
'-y+2/3, x-y+1/3, z+1/3'
'-x+y+2/3, -x+1/3, z+1/3'
'x+1/3, y+2/3, z+2/3'
'-y+1/3, x-y+2/3, z+2/3'
'-x+y+1/3, -x+2/3, z+2/3'
'-x, -y, -z'
'y, -x+y, -z'
'x-y, x, -z'
'-x+2/3, -y+1/3, -z+1/3'
'y+2/3, -x+y+1/3, -z+1/3'
'x-y+2/3, x+1/3, -z+1/3'
'-x+1/3, -y+2/3, -z+2/3'
'y+1/3, -x+y+2/3, -z+2/3'
'x-y+1/3, x+2/3, -z+2/3'

loop_
_atom_site_label
_atom_site_type_symbol
_atom_site_fract_x
_atom_site_fract_y
_atom_site_fract_z
_atom_site_U_iso_or_equiv
_atom_site_adp_type
_atom_site_occupancy
_atom_site_symmetry_multiplicity
_atom_site_calc_flag
_atom_site_refinement_flags
_atom_site_disorder_assembly
_atom_site_disorder_group
Sn Sn 0.73409(2) 0.41743(2) 0.03181(2) 0.0381(2) Uani 1 1 d . . .
S S 0.96764(12) 0.55494(12) 0.07370(10) 0.0718(7) Uani 1 1 d . . .
P1 P 0.89470(10) 0.36101(10) 0.03249(9) 0.0490(6) Uani 1 1 d . . .
P2 P 0.80523(8) 0.36203(8) 0.10387(8) 0.0377(5) Uani 1 1 d . . .
O5G O 0.9630(2) 0.4212(3) 0.0267(2) 0.0576(15) Uani 1 1 d . . .
O13 O 0.8977(3) 0.3031(3) 0.0410(2) 0.0709(17) Uani 1 1 d . . .
O11 O 0.8581(2) 0.3636(3) -0.0097(2) 0.0577(15) Uani 1 1 d . . .
O12 O 0.8732(2) 0.3785(3) 0.0826(2) 0.0559(15) Uani 1 1 d . . .
O23 O 0.7583(2) 0.2970(2) 0.08318(17) 0.0387(12) Uani 1 1 d . . .
O21 O 0.8116(3) 0.3629(2) 0.15866(19) 0.0519(15) Uani 1 1 d . . .
O22 O 0.7948(2) 0.4145(2) 0.08514(19) 0.0447(13) Uani 1 1 d . . .
O3 O 0.6667 0.3333 0.0635(3) 0.0326(18) Uani 1 3 d S . .
O4 O 0.7430(2) 0.3483(2) -0.01061(18) 0.0413(12) Uani 1 1 d . . .
N3 N 0.9281(3) 0.5151(3) 0.1591(3) 0.0503(17) Uani 1 1 d . . .
N1' N 0.7480(3) 0.5150(4) 0.1979(3) 0.061(2) Uani 1 1 d . . .
N3' N 0.8312(3) 0.6128(3) 0.2259(3) 0.0596(19) Uani 1 1 d . . .
N4'A N 0.9308(3) 0.6278(3) 0.2379(3) 0.069(2) Uani 1 1 d . . .
H4'1 H 0.9424 0.6657 0.2470 0.083 Uiso 1 1 calc R . .
H4'2 H 0.9576 0.6148 0.2376 0.083 Uiso 1 1 calc R . .
C5B C 1.0121(4) 0.4321(4) 0.0614(3) 0.060(2) Uani 1 1 d . . .
H5B1 H 1.0429 0.4238 0.0459 0.072 Uiso 1 1 calc R . .
H5B2 H 0.9942 0.4040 0.0895 0.072 Uiso 1 1 calc R . .
C5A C 1.0429(4) 0.4993(4) 0.0780(4) 0.065(2) Uani 1 1 d . . .
H5A1 H 1.0773 0.5076 0.1002 0.078 Uiso 1 1 calc R . .
H5A2 H 1.0605 0.5266 0.0496 0.078 Uiso 1 1 calc R . .
C5 C 0.9982(4) 0.5146(4) 0.1037(4) 0.057(2) Uani 1 1 d . . .
C4 C 0.9725(4) 0.4970(4) 0.1488(3) 0.051(2) Uani 1 1 d . . .
C4A C 0.9838(4) 0.4583(5) 0.1856(4) 0.078(3) Uani 1 1 d . . .
H4A1 H 0.9963 0.4803 0.2165 0.117 Uiso 1 1 calc R . .
H4A2 H 1.0166 0.4510 0.1738 0.117 Uiso 1 1 calc R . .
H4A3 H 0.9458 0.4186 0.1901 0.117 Uiso 1 1 calc R . .
C2 C 0.9206(4) 0.5464(4) 0.1229(3) 0.060(2) Uani 1 1 d . . .
H2 H 0.8930 0.5621 0.1239 0.072 Uiso 1 1 calc R . .
C35' C 0.8928(4) 0.4984(4) 0.2041(3) 0.058(2) Uani 1 1 d . . .
H351 H 0.9218 0.5128 0.2318 0.069 Uiso 1 1 calc R . .
H352 H 0.8674 0.4528 0.2062 0.069 Uiso 1 1 calc R . .
C5' C 0.8507(4) 0.5261(4) 0.2079(3) 0.053(2) Uani 1 1 d . . .
C6' C 0.7876(4) 0.4912(4) 0.1952(3) 0.061(2) Uani 1 1 d . . .
H6' H 0.7717 0.4500 0.1843 0.073 Uiso 1 1 calc R . .
C2' C 0.7722(4) 0.5758(4) 0.2127(3) 0.062(2) Uani 1 1 d . . .
C2'A C 0.7278(5) 0.6008(5) 0.2136(5) 0.099(4) Uani 1 1 d . . .
H2A1 H 0.6853 0.5664 0.2111 0.148 Uiso 1 1 calc R . .
H2A2 H 0.7368 0.6291 0.1864 0.148 Uiso 1 1 calc R . .
H2A3 H 0.7329 0.6229 0.2440 0.148 Uiso 1 1 calc R . .
C4' C 0.8714(4) 0.5892(4) 0.2245(3) 0.058(2) Uani 1 1 d . . .
C1 C 0.8008(4) 0.4986(4) -0.0060(3) 0.065(3) Uani 1 1 d . . .
H11 H 0.8408 0.5162 0.0105 0.097 Uiso 1 1 calc R . .
H12 H 0.7870 0.5291 -0.0065 0.097 Uiso 1 1 calc R . .
H13 H 0.8050 0.4876 -0.0392 0.097 Uiso 1 1 calc R . .
O1W O 0.6667 0.3333 0.1744(4) 0.106(4) Uani 1 3 d S . .
O2W O 0.7747(3) 0.1850(3) 0.0994(3) 0.082(2) Uani 1 1 d . . .
O3W O 1.0319(4) 0.5982(4) 0.2479(5) 0.180(5) Uani 1 1 d U . .
O4W O 0.8540(8) 0.3137(6) -0.0999(5) 0.257(8) Uani 1 1 d U . .
O5W O 1.1336(7) 0.6198(9) 0.1919(4) 0.315(11) Uani 1 1 d U . .
O6W O 1.0002(8) 0.4796(16) 0.3172(5) 0.75(3) Uani 1 1 d U . .
O7W O 0.8769(11) 0.431(2) 0.3182(7) 0.80(3) Uani 1 1 d U . .
O8W O 0.348(2) 0.7443(14) 0.1176(9) 0.57(2) Uani 1 1 d U . .

loop_
_atom_site_aniso_label
_atom_site_aniso_U_11
_atom_site_aniso_U_22
_atom_site_aniso_U_33
_atom_site_aniso_U_23
_atom_site_aniso_U_13
_atom_site_aniso_U_12
Sn 0.0322(3) 0.0317(3) 0.0489(4) 0.0048(2) 0.0029(2) 0.0149(2)
S 0.0684(16) 0.0769(17) 0.0821(19) 0.0235(14) 0.0137(14) 0.0453(14)
P1 0.0397(11) 0.0472(12) 0.0659(16) 0.0129(11) 0.0105(11) 0.0261(10)
P2 0.0300(10) 0.0314(10) 0.0493(14) 0.0051(9) 0.0025(9) 0.0136(8)
O5G 0.038(3) 0.056(3) 0.078(4) 0.021(3) 0.015(3) 0.023(3)
O13 0.068(4) 0.055(4) 0.102(5) 0.002(3) -0.013(4) 0.040(3)
O11 0.049(3) 0.070(4) 0.062(4) 0.016(3) 0.014(3) 0.036(3)
O12 0.029(3) 0.067(4) 0.064(4) -0.003(3) 0.001(3) 0.018(3)
O23 0.034(3) 0.035(3) 0.047(3) 0.001(2) -0.003(2) 0.018(2)
O21 0.063(4) 0.037(3) 0.046(4) 0.002(2) 0.004(3) 0.017(3)
O22 0.035(3) 0.035(3) 0.061(4) 0.003(2) -0.007(2) 0.015(2)
O3 0.030(3) 0.030(3) 0.038(5) 0.000 0.000 0.0151(13)
O4 0.047(3) 0.039(3) 0.038(3) 0.005(2) 0.006(2) 0.022(2)
N3 0.046(4) 0.042(4) 0.056(5) 0.001(3) 0.001(4) 0.017(3)
N1' 0.046(4) 0.065(5) 0.063(5) -0.007(4) -0.007(4) 0.020(4)
N3' 0.041(4) 0.050(4) 0.081(5) -0.017(4) -0.010(4) 0.018(3)
N4'A 0.045(4) 0.054(4) 0.102(6) -0.026(4) -0.016(4) 0.018(4)
C5B 0.041(5) 0.065(6) 0.084(7) 0.010(5) 0.012(5) 0.034(4)
C5A 0.041(5) 0.058(6) 0.093(7) 0.008(5) 0.000(5) 0.023(4)
C5 0.042(5) 0.044(5) 0.085(7) 0.009(5) 0.002(5) 0.022(4)
C4 0.045(5) 0.038(4) 0.067(6) 0.006(4) -0.006(4) 0.019(4)
C4A 0.061(6) 0.075(7) 0.093(8) -0.001(6) -0.014(6) 0.031(5)
C2 0.055(5) 0.054(5) 0.075(7) 0.012(5) 0.009(5) 0.030(4)
C35' 0.060(5) 0.046(5) 0.065(6) -0.010(4) -0.014(5) 0.025(4)
C5' 0.048(5) 0.041(4) 0.059(6) -0.006(4) -0.002(4) 0.013(4)
C6' 0.062(6) 0.045(5) 0.049(6) -0.012(4) -0.009(5) 0.006(4)
C2' 0.052(5) 0.060(6) 0.074(7) -0.004(5) -0.001(5) 0.029(5)
C2'A 0.056(6) 0.094(8) 0.155(11) 0.008(8) -0.004(7) 0.044(6)
C4' 0.046(5) 0.056(5) 0.061(6) -0.016(4) -0.005(4) 0.017(4)
C1 0.060(6) 0.048(5) 0.076(7) 0.019(5) 0.017(5) 0.019(4)
O1W 0.118(7) 0.118(7) 0.082(9) 0.000 0.000 0.059(4)
O2W 0.065(4) 0.055(4) 0.116(6) 0.019(4) -0.005(4) 0.023(3)
O3W 0.122(8) 0.122(7) 0.326(13) -0.133(9) -0.127(9) 0.082(7)
O4W 0.294(18) 0.171(12) 0.224(13) -0.069(10) 0.063(13) 0.055(12)
O5W 0.229(17) 0.37(2) 0.122(10) -0.053(12) 0.017(10) -0.017(14)
O6W 0.153(15) 1.56(7) 0.187(14) 0.39(3) 0.022(12) 0.17(3)
O7W 0.29(3) 1.45(7) 0.228(19) 0.41(3) -0.021(17) 0.13(4)
O8W 0.80(5) 0.58(5) 0.30(2) 0.12(3) -0.09(4) 0.33(5)

loop_
_atom_type_symbol
_atom_type_description
_atom_type_scat_dispersion_real
_atom_type_scat_dispersion_imag
_atom_type_scat_source
C C 0.0033 0.0016 'International Tables Vol C Tables 4.2.6.8 and 6.1.1.4'
H H 0.0000 0.0000 'International Tables Vol C Tables 4.2.6.8 and 6.1.1.4'
N N 0.0061 0.0033 'International Tables Vol C Tables 4.2.6.8 and 6.1.1.4'
O O 0.0106 0.0060 'International Tables Vol C Tables 4.2.6.8 and 6.1.1.4'
S S 0.1246 0.1234 'International Tables Vol C Tables 4.2.6.8 and 6.1.1.4'
Sn Sn -0.6537 1.4246 'International Tables Vol C Tables 4.2.6.8 and 6.1.1.4'
P P 0.1023 0.0942 'International Tables Vol C Tables 4.2.6.8 and 6.1.1.4'

loop_
_geom_angle_atom_site_label_1
_geom_angle_atom_site_label_2
_geom_angle_atom_site_label_3
_geom_angle
_geom_angle_site_symmetry_1
_geom_angle_site_symmetry_3
_geom_angle_publ_flag
O3 Sn O22 84.63(18) . . ?
O3 Sn C1 175.2(3) . . ?
O22 Sn C1 98.0(3) . . ?
O3 Sn O23 85.56(18) . 2_655 ?
O22 Sn O23 90.29(19) . 2_655 ?
C1 Sn O23 98.4(3) . 2_655 ?
O3 Sn O4 77.60(18) . 2_655 ?
O22 Sn O4 162.21(18) . 2_655 ?
C1 Sn O4 99.8(3) . 2_655 ?
O23 Sn O4 87.38(18) 2_655 2_655 ?
O3 Sn O4 77.46(18) . . ?
O22 Sn O4 89.36(19) . . ?
C1 Sn O4 98.5(3) . . ?
O23 Sn O4 162.98(17) 2_655 . ?
O4 Sn O4 87.8(3) 2_655 . ?
O3 Sn Sn 37.96(11) . 3_665 ?
O22 Sn Sn 80.49(13) . 3_665 ?
C1 Sn Sn 138.4(2) . 3_665 ?
O23 Sn Sn 123.13(12) 2_655 3_665 ?
O4 Sn Sn 86.04(12) 2_655 3_665 ?
O4 Sn Sn 40.18(12) . 3_665 ?
O3 Sn Sn 37.97(11) . 2_655 ?
O22 Sn Sn 121.95(13) . 2_655 ?
C1 Sn Sn 139.9(3) . 2_655 ?
O23 Sn Sn 79.83(12) 2_655 2_655 ?
O4 Sn Sn 40.32(12) 2_655 2_655 ?
O4 Sn Sn 85.94(12) . 2_655 ?
Sn Sn Sn 60.0 3_665 2_655 ?
C2 S C5 91.3(4) . . ?
O13 P1 O11 119.1(4) . . ?
O13 P1 O5G 111.8(3) . . ?
O11 P1 O5G 105.3(3) . . ?
O13 P1 O12 108.0(4) . . ?
O11 P1 O12 111.1(3) . . ?
O5G P1 O12 99.8(3) . . ?
O21 P2 O22 112.5(3) . . ?
O21 P2 O23 113.4(3) . . ?
O22 P2 O23 113.7(3) . . ?
O21 P2 O12 105.3(3) . . ?
O22 P2 O12 105.0(3) . . ?
O23 P2 O12 105.9(3) . . ?
C5B O5G P1 120.0(5) . . ?
P1 O12 P2 132.7(3) . . ?
P2 O23 Sn 132.7(3) . 3_665 ?
P2 O22 Sn 133.0(3) . . ?
Sn O3 Sn 104.1(2) 3_665 . ?
Sn O3 Sn 104.1(2) 3_665 2_655 ?
Sn O3 Sn 104.1(2) . 2_655 ?
Sn O4 Sn 99.50(19) 3_665 . ?
C2 N3 C4 113.3(7) . . ?
C2 N3 C35' 124.1(7) . . ?
C4 N3 C35' 122.5(7) . . ?
C2' N1' C6' 118.2(7) . . ?
C2' N3' C4' 118.3(7) . . ?
O5G C5B C5A 108.3(7) . . ?
C5 C5A C5B 112.8(7) . . ?
C4 C5 C5A 128.9(8) . . ?
C4 C5 S 110.3(6) . . ?
C5A C5 S 120.6(7) . . ?
C5 C4 N3 113.3(7) . . ?
C5 C4 C4A 127.2(8) . . ?
N3 C4 C4A 119.3(8) . . ?
N3 C2 S 111.8(6) . . ?
N3 C35' C5' 112.6(7) . . ?
C6' C5' C4' 115.2(8) . . ?
C6' C5' C35' 120.9(8) . . ?
C4' C5' C35' 123.9(7) . . ?
N1' C6' C5' 122.5(8) . . ?
N3' C2' N1' 124.3(8) . . ?
N3' C2' C2'A 119.1(9) . . ?
N1' C2' C2'A 116.6(8) . . ?
N4'A C4' N3' 117.0(8) . . ?
N4'A C4' C5' 121.5(8) . . ?
N3' C4' C5' 121.5(7) . . ?

loop_
_geom_bond_atom_site_label_1
_geom_bond_atom_site_label_2
_geom_bond_distance
_geom_bond_site_symmetry_2
_geom_bond_publ_flag
Sn O3 2.074(3) . ?
Sn O22 2.100(5) . ?
Sn C1 2.102(7) . ?
Sn O23 2.119(4) 2_655 ?
Sn O4 2.139(4) 2_655 ?
Sn O4 2.146(5) . ?
Sn Sn 3.2707(9) 3_665 ?
Sn Sn 3.2707(9) 2_655 ?
S C2 1.705(9) . ?
S C5 1.713(8) . ?
P1 O13 1.474(6) . ?
P1 O11 1.475(6) . ?
P1 O5G 1.590(5) . ?
P1 O12 1.592(6) . ?
P2 O21 1.492(5) . ?
P2 O22 1.516(5) . ?
P2 O23 1.530(5) . ?
P2 O12 1.610(5) . ?
O5G C5B 1.441(9) . ?
O23 Sn 2.119(4) 3_665 ?
O3 Sn 2.074(3) 3_665 ?
O3 Sn 2.074(3) 2_655 ?
O4 Sn 2.140(4) 3_665 ?
N3 C2 1.316(10) . ?
N3 C4 1.391(10) . ?
N3 C35' 1.433(10) . ?
N1' C2' 1.357(11) . ?
N1' C6' 1.360(11) . ?
N3' C2' 1.315(10) . ?
N3' C4' 1.371(10) . ?
N4'A C4' 1.329(10) . ?
C5B C5A 1.496(11) . ?
C5A C5 1.494(11) . ?
C5 C4 1.342(11) . ?
C4 C4A 1.495(11) . ?
C35' C5' 1.493(11) . ?
C5' C6' 1.385(11) . ?
C5' C4' 1.436(11) . ?
C2' C2'A 1.490(12) . ?

loop_
_geom_hbond_atom_site_label_D
_geom_hbond_atom_site_label_H
_geom_hbond_atom_site_label_A
_geom_hbond_distance_DH
_geom_hbond_distance_HA
_geom_hbond_distance_DA
_geom_hbond_angle_DHA
_geom_hbond_site_symmetry_A
N4'A H4'1 O13 0.86 1.99 2.807(9) 158.1 14_565
N4'A H4'2 O3W 0.86 2.07 2.917(10) 167.8 .
C6' H6' O1W 0.93 2.74 3.547(8) 146.0 .

loop_
_geom_torsion_atom_site_label_1
_geom_torsion_atom_site_label_2
_geom_torsion_atom_site_label_3
_geom_torsion_atom_site_label_4
_geom_torsion
_geom_torsion_site_symmetry_1
_geom_torsion_site_symmetry_2
_geom_torsion_site_symmetry_3
_geom_torsion_site_symmetry_4
_geom_torsion_publ_flag
O13 P1 O5G C5B -47.0(7) . . . . ?
O11 P1 O5G C5B -177.8(6) . . . . ?
O12 P1 O5G C5B 67.0(6) . . . . ?
O13 P1 O12 P2 -92.9(5) . . . . ?
O11 P1 O12 P2 39.4(6) . . . . ?
O5G P1 O12 P2 150.1(5) . . . . ?
O21 P2 O12 P1 152.2(5) . . . . ?
O22 P2 O12 P1 -88.9(5) . . . . ?
O23 P2 O12 P1 31.8(6) . . . . ?
O21 P2 O23 Sn 132.4(4) . . . 3_665 ?
O22 P2 O23 Sn 2.2(5) . . . 3_665 ?
O12 P2 O23 Sn -112.5(4) . . . 3_665 ?
O21 P2 O22 Sn -137.1(4) . . . . ?
O23 P2 O22 Sn -6.4(5) . . . . ?
O12 P2 O22 Sn 108.9(4) . . . . ?
O3 Sn O22 P2 43.6(4) . . . . ?
C1 Sn O22 P2 -132.3(5) . . . . ?
O23 Sn O22 P2 129.1(4) 2_655 . . . ?
O4 Sn O22 P2 46.8(9) 2_655 . . . ?
O4 Sn O22 P2 -33.9(4) . . . . ?
Sn Sn O22 P2 5.5(4) 3_665 . . . ?
Sn Sn O22 P2 50.9(5) 2_655 . . . ?
O22 Sn O3 Sn -81.4(2) . . . 3_665 ?
C1 Sn O3 Sn 42(3) . . . 3_665 ?
O23 Sn O3 Sn -172.1(2) 2_655 . . 3_665 ?
O4 Sn O3 Sn 99.6(3) 2_655 . . 3_665 ?
O4 Sn O3 Sn 9.1(2) . . . 3_665 ?
Sn Sn O3 Sn 108.7(4) 2_655 . . 3_665 ?
O22 Sn O3 Sn 169.8(2) . . . 2_655 ?
C1 Sn O3 Sn -67(3) . . . 2_655 ?
O23 Sn O3 Sn 79.1(2) 2_655 . . 2_655 ?
O4 Sn O3 Sn -9.1(2) 2_655 . . 2_655 ?
O4 Sn O3 Sn -99.6(3) . . . 2_655 ?
Sn Sn O3 Sn -108.7(4) 3_665 . . 2_655 ?
O3 Sn O4 Sn -8.69(18) . . . 3_665 ?
O22 Sn O4 Sn 76.0(2) . . . 3_665 ?
C1 Sn O4 Sn 174.0(3) . . . 3_665 ?
O23 Sn O4 Sn -12.9(7) 2_655 . . 3_665 ?
O4 Sn O4 Sn -86.5(2) 2_655 . . 3_665 ?
Sn Sn O4 Sn -46.14(14) 2_655 . . 3_665 ?
P1 O5G C5B C5A -132.1(6) . . . . ?
O5G C5B C5A C5 61.4(10) . . . . ?
C5B C5A C5 C4 72.2(12) . . . . ?
C5B C5A C5 S -102.2(8) . . . . ?
C2 S C5 C4 -0.3(7) . . . . ?
C2 S C5 C5A 175.0(7) . . . . ?
C5A C5 C4 N3 -174.2(8) . . . . ?
S C5 C4 N3 0.7(9) . . . . ?
C5A C5 C4 C4A 1.7(15) . . . . ?
S C5 C4 C4A 176.6(7) . . . . ?
C2 N3 C4 C5 -0.8(10) . . . . ?
C35' N3 C4 C5 176.9(7) . . . . ?
C2 N3 C4 C4A -177.0(8) . . . . ?
C35' N3 C4 C4A 0.6(11) . . . . ?
C4 N3 C2 S 0.5(9) . . . . ?
C35' N3 C2 S -177.1(6) . . . . ?
C5 S C2 N3 -0.1(7) . . . . ?
C2 N3 C35' C5' -5.8(11) . . . . ?
C4 N3 C35' C5' 176.8(7) . . . . ?
N3 C35' C5' C6' 96.8(10) . . . . ?
N3 C35' C5' C4' -83.0(10) . . . . ?
C2' N1' C6' C5' 1.7(13) . . . . ?
C4' C5' C6' N1' 0.2(13) . . . . ?
C35' C5' C6' N1' -179.7(8) . . . . ?
C4' N3' C2' N1' 0.7(14) . . . . ?
C4' N3' C2' C2'A -179.5(9) . . . . ?
C6' N1' C2' N3' -2.2(14) . . . . ?
C6' N1' C2' C2'A 178.0(9) . . . . ?
C2' N3' C4' N4'A 179.8(8) . . . . ?
C2' N3' C4' C5' 1.4(13) . . . . ?
C6' C5' C4' N4'A 179.9(8) . . . . ?
C35' C5' C4' N4'A -0.2(14) . . . . ?
C6' C5' C4' N3' -1.7(13) . . . . ?
C35' C5' C4' N3' 178.1(8) . . . . ?
